data_7039223
loop_
_publ_author_name
'Du, Cheng-Feng'
'Shen, Nan-Nan'
'Li, Jian-Rong'
'Hao, Min-Ting'
'Wang, Zi'
'Cheng, Chu-Chu'
'Huang, Xiao-Ying'

_publ_section_title
;
 Two novel selenidostannates from mixed structure-directing systems: the
 large ten-membered ring of [Sn3Se4] semicubes and the 3D [Sn4Se9]n(2n-)
 with multi-channels.
;
_journal_issue 23
_journal_name_full 'Dalton transactions (Cambridge, England : 2003)'
_journal_page_first 9523
_journal_page_last 9528
_journal_paper_doi 10.1039/c6dt01482h
_journal_volume 45
_journal_year 2016
_chemical_formula_moiety 'Se18 Sn8, C8 H26 N6 Ni, 1.5(C9 H17 N2), 0.5(C4 H13 N3)'
_chemical_formula_sum 'C23.5 H58.5 N10.5 Ni Se18 Sn8'
_chemical_formula_weight 2917.81
_chemical_name_systematic
;
 ?
;
_space_group_crystal_system monoclinic
_space_group_IT_number 14
_space_group_name_Hall '-P 2ybc'
_space_group_name_H-M_alt 'P 1 21/c 1'
_symmetry_space_group_name_Hall '-P 2ybc'
_symmetry_space_group_name_H-M 'P 1 21/c 1'
_atom_sites_solution_hydrogens geom
_audit_creation_method SHELXL-2014
_audit_update_record
;
2016-05-06 deposited with the CCDC.
2016-05-09 downloaded from the CCDC.
;
_cell_angle_alpha 90
_cell_angle_beta 99.966(4)
_cell_angle_gamma 90
_cell_formula_units_Z 4
_cell_length_a 31.0882(15)
_cell_length_b 10.5393(7)
_cell_length_c 19.9712(8)
_cell_measurement_reflns_used 7541
_cell_measurement_temperature 100(2)
_cell_measurement_theta_max 29.1290
_cell_measurement_theta_min 3.6180
_cell_volume 6444.8(6)
_computing_structure_refinement 'SHELXL-2014 (Sheldrick, 2014)'
_diffrn_ambient_temperature 100(2)
_diffrn_measured_fraction_theta_full 0.997
_diffrn_measured_fraction_theta_max 0.847
_diffrn_measurement_device_type 'SuperNova (Mo) X-ray Source'
_diffrn_measurement_method '\w scans'
_diffrn_radiation_type MoK\a
_diffrn_radiation_wavelength 0.71073
_diffrn_reflns_av_R_equivalents 0.0568
_diffrn_reflns_av_unetI/netI 0.0752
_diffrn_reflns_Laue_measured_fraction_full 0.997
_diffrn_reflns_Laue_measured_fraction_max 0.847
_diffrn_reflns_limit_h_max 42
_diffrn_reflns_limit_h_min -36
_diffrn_reflns_limit_k_max 13
_diffrn_reflns_limit_k_min -11
_diffrn_reflns_limit_l_max 25
_diffrn_reflns_limit_l_min -23
_diffrn_reflns_number 37023
_diffrn_reflns_point_group_measured_fraction_full 0.997
_diffrn_reflns_point_group_measured_fraction_max 0.847
_diffrn_reflns_theta_full 25.242
_diffrn_reflns_theta_max 29.467
_diffrn_reflns_theta_min 3.307
_diffrn_source 'micro-focus sealed X-ray tube'
_exptl_absorpt_coefficient_mu 13.527
_exptl_absorpt_correction_T_max 1.00000
_exptl_absorpt_correction_T_min 0.32856
_exptl_absorpt_correction_type multi-scan
_exptl_absorpt_process_details
;
CrysAlisPro 1.171.38.41 (Rigaku Oxford Diffraction, 2015)
Empirical absorption correction using spherical harmonics,
 implemented in SCALE3 ABSPACK scaling algorithm.
;
_exptl_crystal_colour red
_exptl_crystal_density_diffrn 3.007
_exptl_crystal_description sheet
_exptl_crystal_F_000 5252
_exptl_crystal_size_max 0.2
_exptl_crystal_size_mid 0.17
_exptl_crystal_size_min 0.05
_refine_diff_density_max 3.394
_refine_diff_density_min -2.009
_refine_diff_density_rms 0.344
_refine_ls_extinction_method none
_refine_ls_goodness_of_fit_ref 1.044
_refine_ls_hydrogen_treatment constr
_refine_ls_matrix_type full
_refine_ls_number_parameters 631
_refine_ls_number_reflns 15168
_refine_ls_number_restraints 1100
_refine_ls_restrained_S_all 1.013
_refine_ls_R_factor_all 0.0746
_refine_ls_R_factor_gt 0.0538
_refine_ls_shift/su_max 0.003
_refine_ls_shift/su_mean 0.000
_refine_ls_structure_factor_coef Fsqd
_refine_ls_weighting_details 'w=1/[\s^2^(Fo^2^)+(0.0400P)^2^+86.0000P] where P=(Fo^2^+2Fc^2^)/3'
_refine_ls_weighting_scheme calc
_refine_ls_wR_factor_gt 0.1118
_refine_ls_wR_factor_ref 0.1255
_reflns_Friedel_coverage 0.000
_reflns_number_gt 11799
_reflns_number_total 15168
_reflns_threshold_expression 'I > 2\s(I)'
_cod_data_source_file c6dt01482h2.cif
_cod_data_source_block compound-2-CD12-47F
_cod_depositor_comments 'Adding full bibliography for 7039222--7039223.cif.'
_cod_original_formula_sum 'C23.50 H58.50 N10.50 Ni Se18 Sn8'
_cod_database_code 7039223
_shelx_space_group_comment
;
The symmetry employed for this shelxl refinement is uniquely defined
by the following loop, which should always be used as a source of
symmetry information in preference to the above space-group names.
They are only intended as comments.
;
_shelxl_version_number 2014-3

loop_
_space_group_symop_operation_xyz
'x, y, z'
'-x, y+1/2, -z+1/2'
'-x, -y, -z'
'x, -y-1/2, z-1/2'

loop_
_atom_site_label
_atom_site_type_symbol
_atom_site_fract_x
_atom_site_fract_y
_atom_site_fract_z
_atom_site_U_iso_or_equiv
_atom_site_adp_type
_atom_site_occupancy
_atom_site_site_symmetry_order
_atom_site_calc_flag
_atom_site_refinement_flags_posn
_atom_site_refinement_flags_adp
_atom_site_refinement_flags_occupancy
_atom_site_disorder_assembly
_atom_site_disorder_group
Sn1 Sn 0.15228(2) 0.23278(6) 0.53836(3) 0.01465(13) Uani 1 1 d . . . . .
Sn2 Sn 0.05734(2) 0.46604(7) 0.52295(3) 0.02109(15) Uani 1 1 d . . . . .
Sn3 Sn 0.17175(2) 0.57708(6) 0.55440(3) 0.01583(14) Uani 1 1 d . . . . .
Sn4 Sn 0.29320(2) 0.66676(6) 0.66208(3) 0.01384(13) Uani 1 1 d . . . . .
Sn5 Sn 0.20908(2) 0.93119(6) 0.54510(3) 0.01532(14) Uani 1 1 d . . . . .
Sn6 Sn 0.33440(2) 0.85332(6) 0.51082(3) 0.01589(14) Uani 1 1 d . . . . .
Sn7 Sn 0.44331(2) 0.95584(8) 0.47233(3) 0.02345(16) Uani 1 1 d . . . . .
Sn8 Sn 0.35032(2) 0.88997(6) 0.33041(3) 0.01408(13) Uani 1 1 d . . . . .
Se1 Se 0.12855(3) 0.43401(9) 0.45274(4) 0.01602(19) Uani 1 1 d . . . . .
Se2 Se 0.07579(4) 0.24356(11) 0.56984(6) 0.0277(2) Uani 1 1 d . . . . .
Se3 Se 0.21182(3) 0.37669(9) 0.60391(4) 0.0164(2) Uani 1 1 d . . . . .
Se4 Se 0.16322(3) 0.02962(9) 0.62245(5) 0.0170(2) Uani 1 1 d . . . . .
Se5 Se 0.17981(3) 0.09506(9) 0.44867(4) 0.0180(2) Uani 1 1 d . . . . .
Se6 Se 0.10118(3) 0.64136(11) 0.59315(5) 0.0263(2) Uani 1 1 d . . . . .
Se7 Se -0.00927(3) 0.48910(11) 0.58948(5) 0.0248(2) Uani 1 1 d . . . . .
Se8 Se 0.19422(4) 0.73556(9) 0.46958(4) 0.0193(2) Uani 1 1 d . . . . .
Se9 Se 0.21420(3) 0.72002(9) 0.65912(5) 0.0165(2) Uani 1 1 d . . . . .
Se10 Se 0.31205(3) 0.46325(9) 0.72690(4) 0.0185(2) Uani 1 1 d . . . . .
Se11 Se 0.34493(3) 0.79975(9) 0.74722(4) 0.01630(19) Uani 1 1 d . . . . .
Se12 Se 0.32231(4) 0.62863(9) 0.55310(5) 0.0197(2) Uani 1 1 d . . . . .
Se13 Se 0.28827(3) 0.97558(9) 0.59107(4) 0.01598(19) Uani 1 1 d . . . . .
Se14 Se 0.39040(3) 0.74136(9) 0.43384(4) 0.0172(2) Uani 1 1 d . . . . .
Se15 Se 0.39746(3) 0.99446(12) 0.56469(5) 0.0274(2) Uani 1 1 d . . . . .
Se16 Se 0.28950(3) 0.93110(9) 0.39971(4) 0.0165(2) Uani 1 1 d . . . . .
Se17 Se 0.41383(3) 1.04576(10) 0.35434(5) 0.0237(2) Uani 1 1 d . . . . .
Se18 Se 0.51231(4) 0.82821(12) 0.49398(6) 0.0332(3) Uani 1 1 d . . . . .
Ni1 Ni 0.27032(5) 0.36769(12) 0.34483(6) 0.0203(3) Uani 1 1 d . . . . .
N1 N 0.2600(3) 0.3469(8) 0.4476(4) 0.026(2) Uani 1 1 d . . . . .
H1C H 0.2561 0.4243 0.4658 0.032 Uiso 1 1 calc R U . . .
H1D H 0.2357 0.2992 0.4488 0.032 Uiso 1 1 calc R U . . .
N2 N 0.3327(3) 0.3058(8) 0.3877(4) 0.0249(19) Uani 1 1 d . . . . .
H2C H 0.3345 0.2125 0.3793 0.030 Uiso 1 1 calc R U . . .
N3 N 0.3016(3) 0.3824(9) 0.2576(4) 0.030(2) Uani 1 1 d . . . . .
H3C H 0.2889 0.3273 0.2250 0.036 Uiso 1 1 calc R U . . .
H3D H 0.2981 0.4623 0.2403 0.036 Uiso 1 1 calc R U . . .
N4 N 0.2787(3) 0.5697(7) 0.3647(4) 0.0201(18) Uani 1 1 d . . . . .
H4C H 0.2788 0.5866 0.4094 0.024 Uiso 1 1 calc R U . . .
H4D H 0.3044 0.5971 0.3537 0.024 Uiso 1 1 calc R U . . .
N5 N 0.2096(3) 0.4277(8) 0.2931(4) 0.0226(19) Uani 1 1 d . . . . .
H5C H 0.2118 0.4366 0.2440 0.027 Uiso 1 1 calc R U . . .
N6 N 0.2408(3) 0.1871(8) 0.3194(4) 0.030(2) Uani 1 1 d . . . . .
H6C H 0.2575 0.1418 0.2947 0.036 Uiso 1 1 calc R U . . .
H6D H 0.2393 0.1431 0.3581 0.036 Uiso 1 1 calc R U . . .
C1 C 0.2988(4) 0.2841(10) 0.4870(5) 0.033(3) Uani 1 1 d . . . . .
H1A H 0.2957 0.1909 0.4822 0.040 Uiso 1 1 calc R U . . .
H1B H 0.3012 0.3057 0.5357 0.040 Uiso 1 1 calc R U . . .
C2 C 0.3396(4) 0.3269(10) 0.4614(5) 0.032(3) Uani 1 1 d . . . . .
H2A H 0.3451 0.4180 0.4716 0.038 Uiso 1 1 calc R U . . .
H2B H 0.3652 0.2778 0.4839 0.038 Uiso 1 1 calc R U . . .
C3 C 0.3636(4) 0.3713(10) 0.3510(6) 0.030(3) Uani 1 1 d . . . . .
H3A H 0.3933 0.3356 0.3646 0.037 Uiso 1 1 calc R U . . .
H3B H 0.3647 0.4628 0.3623 0.037 Uiso 1 1 calc R U . . .
C4 C 0.3485(4) 0.3534(11) 0.2757(5) 0.030(3) Uani 1 1 d . . . . .
H4A H 0.3653 0.4102 0.2503 0.036 Uiso 1 1 calc R U . . .
H4B H 0.3539 0.2648 0.2630 0.036 Uiso 1 1 calc DR U . . .
C5 C 0.2416(4) 0.6328(10) 0.3220(5) 0.027(2) Uani 1 1 d . . . . .
H5A H 0.2481 0.6450 0.2756 0.032 Uiso 1 1 calc R U . . .
H5B H 0.2370 0.7174 0.3412 0.032 Uiso 1 1 calc R U . . .
C6 C 0.2006(4) 0.5539(10) 0.3186(5) 0.024(2) Uani 1 1 d . . . . .
H6A H 0.1926 0.5468 0.3643 0.029 Uiso 1 1 calc R U . . .
H6B H 0.1760 0.5942 0.2877 0.029 Uiso 1 1 calc R U . . .
C7 C 0.1771(4) 0.3285(10) 0.2986(5) 0.029(3) Uani 1 1 d . . . . .
H7A H 0.1495 0.3461 0.2671 0.035 Uiso 1 1 calc R U . . .
H7B H 0.1708 0.3248 0.3455 0.035 Uiso 1 1 calc R U . . .
C8 C 0.1969(4) 0.2028(10) 0.2801(5) 0.028(3) Uani 1 1 d . . . . .
H8A H 0.1782 0.1314 0.2897 0.033 Uiso 1 1 calc R U . . .
H8B H 0.1982 0.2019 0.2309 0.033 Uiso 1 1 calc R U . . .
N7 N 0.0990(6) -0.0505(19) 0.3035(9) 0.137(5) Uani 1 1 d D U . . .
N8 N 0.0537(6) 0.078(2) 0.3378(9) 0.139(5) Uani 1 1 d D U . . .
C9 C 0.0908(7) 0.043(2) 0.2551(10) 0.142(6) Uani 1 1 d D U . . .
H9A H 0.1008 0.0458 0.2128 0.171 Uiso 1 1 calc R U . . .
C10 C 0.0651(8) 0.131(2) 0.2802(12) 0.145(5) Uani 1 1 d D U . . .
H10A H 0.0569 0.2125 0.2616 0.174 Uiso 1 1 calc R U . . .
C11 C 0.0765(8) -0.028(2) 0.3550(11) 0.136(5) Uani 1 1 d D U . . .
C12 C 0.1347(6) -0.132(2) 0.2993(11) 0.133(7) Uani 1 1 d D U . . .
H12A H 0.1429 -0.1250 0.2542 0.200 Uiso 1 1 calc R U . . .
H12B H 0.1597 -0.1086 0.3341 0.200 Uiso 1 1 calc R U . . .
H12C H 0.1264 -0.2203 0.3068 0.200 Uiso 1 1 calc DR U . . .
C13 C 0.0726(8) -0.109(2) 0.4156(10) 0.129(7) Uani 1 1 d D U . . .
H13A H 0.0926 -0.1812 0.4175 0.194 Uiso 1 1 calc R U . . .
H13B H 0.0801 -0.0584 0.4572 0.194 Uiso 1 1 calc R U . . .
H13C H 0.0425 -0.1399 0.4117 0.194 Uiso 1 1 calc R U . . .
C14 C 0.0288(7) 0.146(3) 0.3789(12) 0.147(5) Uani 1 1 d D U . . .
H14A H 0.0263 0.2362 0.3658 0.177 Uiso 1 1 calc R U . . .
H14B H 0.0423 0.1394 0.4275 0.177 Uiso 1 1 calc R U . . .
C15 C -0.0171(7) 0.080(3) 0.3658(10) 0.156(6) Uani 1 1 d D U . . .
H15A H -0.0167 0.0109 0.3995 0.187 Uiso 1 1 calc R U . . .
H15B H -0.0390 0.1430 0.3749 0.187 Uiso 1 1 calc R U . . .
C16 C -0.0330(8) 0.023(3) 0.2937(12) 0.158(6) Uani 1 1 d D U . . .
H16A H -0.0128 0.0549 0.2644 0.190 Uiso 1 1 calc R U . . .
H16B H -0.0283 -0.0697 0.2979 0.190 Uiso 1 1 calc R U . . .
C17 C -0.0769(7) 0.041(3) 0.2557(11) 0.143(9) Uani 1 1 d D U . . .
H17A H -0.0796 -0.0033 0.2119 0.215 Uiso 1 1 calc R U . . .
H17B H -0.0982 0.0058 0.2817 0.215 Uiso 1 1 calc R U . . .
H17C H -0.0826 0.1314 0.2479 0.215 Uiso 1 1 calc R U . . .
N9 N 0.5193(18) 0.428(7) 0.359(3) 0.204(10) Uani 0.5 1 d D U P A -1
H9B H 0.5228 0.4152 0.3164 0.245 Uiso 0.5 1 calc R U P A -1
H9C H 0.5392 0.4021 0.3926 0.245 Uiso 0.5 1 calc R U P A -1
N10 N 0.477(2) 0.420(5) 0.261(2) 0.203(9) Uani 0.5 1 d D U P A -1
H10B H 0.4816 0.3571 0.2933 0.244 Uiso 0.5 1 calc R U P A -1
H10C H 0.5037 0.4526 0.2602 0.244 Uiso 0.5 1 calc R U P A -1
N11 N 0.4187(19) 0.188(6) 0.158(3) 0.201(13) Uani 0.5 1 d D U P A -1
H11A H 0.4200 0.2285 0.1195 0.241 Uiso 0.5 1 calc R U P A -1
H11B H 0.4018 0.1210 0.1573 0.241 Uiso 0.5 1 calc R U P A -1
C18 C 0.482(2) 0.491(8) 0.372(2) 0.200(9) Uani 0.5 1 d D U P A -1
H18A H 0.4891 0.5713 0.3974 0.240 Uiso 0.5 1 calc R U P A -1
H18B H 0.4641 0.4367 0.3972 0.240 Uiso 0.5 1 calc R U P A -1
C19 C 0.457(2) 0.517(7) 0.297(3) 0.204(9) Uani 0.5 1 d D U P A -1
H19A H 0.4253 0.5063 0.2925 0.245 Uiso 0.5 1 calc R U P A -1
H19B H 0.4637 0.6034 0.2811 0.245 Uiso 0.5 1 calc R U P A -1
C20 C 0.468(2) 0.348(6) 0.199(2) 0.205(9) Uani 0.5 1 d D U P A -1
H20A H 0.4955 0.3234 0.1833 0.246 Uiso 0.5 1 calc R U P A -1
H20B H 0.4496 0.3968 0.1622 0.246 Uiso 0.5 1 calc R U P A -1
C21 C 0.4438(7) 0.231(5) 0.220(3) 0.206(10) Uani 0.5 1 d D U P A -1
H21A H 0.4646 0.1654 0.2406 0.247 Uiso 0.5 1 calc R U P A -1
H21B H 0.4247 0.2552 0.2528 0.247 Uiso 0.5 1 calc DR U P A -1
N12 N 0.5222(14) 0.708(4) 0.3166(18) 0.204(9) Uani 0.5 1 d D U P B -2
N13 N 0.5445(13) 0.518(4) 0.3627(19) 0.205(9) Uani 0.5 1 d D U P B -2
C22 C 0.5685(15) 0.704(5) 0.327(3) 0.206(9) Uani 0.5 1 d D U P B -2
H22A H 0.5869 0.7705 0.3172 0.247 Uiso 0.5 1 calc R U P B -2
C23 C 0.5826(13) 0.588(5) 0.354(3) 0.202(9) Uani 0.5 1 d D U P B -2
H23A H 0.6120 0.5596 0.3651 0.242 Uiso 0.5 1 calc R U P B -2
C24 C 0.5086(12) 0.591(4) 0.335(3) 0.205(9) Uani 0.5 1 d D U P B -2
C25 C 0.4857(19) 0.788(5) 0.287(3) 0.207(12) Uani 0.5 1 d D U P B -2
H25A H 0.4967 0.8700 0.2749 0.310 Uiso 0.5 1 calc R U P B -2
H25B H 0.4693 0.7468 0.2469 0.310 Uiso 0.5 1 calc R U P B -2
H25C H 0.4665 0.8007 0.3210 0.310 Uiso 0.5 1 calc R U P B -2
C26 C 0.4612(14) 0.554(5) 0.338(3) 0.197(10) Uani 0.5 1 d D U P B -2
H26A H 0.4601 0.4658 0.3531 0.296 Uiso 0.5 1 calc R U P B -2
H26B H 0.4500 0.6096 0.3709 0.296 Uiso 0.5 1 calc R U P B -2
H26C H 0.4433 0.5643 0.2933 0.296 Uiso 0.5 1 calc R U P B -2
C27 C 0.5585(16) 0.395(4) 0.393(2) 0.205(9) Uani 0.5 1 d D U P B -2
H27A H 0.5401 0.3688 0.4265 0.246 Uiso 0.5 1 calc R U P B -2
H27B H 0.5894 0.3978 0.4159 0.246 Uiso 0.5 1 calc R U P B -2
C28 C 0.5528(17) 0.301(4) 0.332(3) 0.203(9) Uani 0.5 1 d D U P B -2
H28A H 0.5688 0.3300 0.2960 0.244 Uiso 0.5 1 calc R U P B -2
H28B H 0.5625 0.2143 0.3464 0.244 Uiso 0.5 1 calc R U P B -2
C29 C 0.5032(16) 0.306(5) 0.308(3) 0.205(9) Uani 0.5 1 d D U P B -2
H29A H 0.4893 0.3681 0.3347 0.246 Uiso 0.5 1 calc R U P B -2
H29B H 0.4896 0.2220 0.3105 0.246 Uiso 0.5 1 calc R U P B -2
C30 C 0.500(2) 0.350(9) 0.233(3) 0.205(10) Uani 0.5 1 d D U P B -2
H30A H 0.4691 0.3575 0.2117 0.307 Uiso 0.5 1 calc R U P B -2
H30B H 0.5141 0.4333 0.2317 0.307 Uiso 0.5 1 calc R U P B -2
H30C H 0.5145 0.2885 0.2078 0.307 Uiso 0.5 1 calc R U P B -2

loop_
_atom_site_aniso_label
_atom_site_aniso_U_11
_atom_site_aniso_U_22
_atom_site_aniso_U_33
_atom_site_aniso_U_23
_atom_site_aniso_U_13
_atom_site_aniso_U_12
Sn1 0.0112(3) 0.0141(3) 0.0185(3) 0.0001(2) 0.0022(2) 0.0013(3)
Sn2 0.0105(3) 0.0194(4) 0.0316(4) -0.0017(3) -0.0010(3) 0.0023(3)
Sn3 0.0118(3) 0.0145(3) 0.0213(3) -0.0007(2) 0.0031(2) 0.0002(3)
Sn4 0.0131(3) 0.0168(3) 0.0114(3) -0.0002(2) 0.0018(2) 0.0013(3)
Sn5 0.0136(3) 0.0145(3) 0.0179(3) -0.0021(2) 0.0026(2) 0.0007(3)
Sn6 0.0136(3) 0.0211(3) 0.0126(3) 0.0015(2) 0.0013(2) 0.0003(3)
Sn7 0.0100(3) 0.0378(4) 0.0214(3) -0.0039(3) -0.0004(3) -0.0008(3)
Sn8 0.0121(3) 0.0172(3) 0.0125(3) -0.0005(2) 0.0011(2) -0.0010(3)
Se1 0.0132(5) 0.0157(5) 0.0182(5) -0.0002(3) 0.0001(3) 0.0018(4)
Se2 0.0155(5) 0.0233(6) 0.0470(7) 0.0092(4) 0.0129(5) 0.0041(5)
Se3 0.0140(5) 0.0177(5) 0.0163(4) 0.0010(3) -0.0008(3) -0.0010(4)
Se4 0.0178(5) 0.0174(5) 0.0168(5) 0.0031(3) 0.0058(4) 0.0040(4)
Se5 0.0235(6) 0.0159(5) 0.0145(4) 0.0002(3) 0.0033(4) 0.0018(4)
Se6 0.0140(5) 0.0301(6) 0.0351(6) -0.0139(4) 0.0054(4) -0.0002(5)
Se7 0.0125(5) 0.0322(6) 0.0288(5) -0.0011(4) 0.0016(4) 0.0045(5)
Se8 0.0284(6) 0.0148(5) 0.0140(4) -0.0011(3) 0.0014(4) -0.0015(4)
Se9 0.0132(5) 0.0179(5) 0.0180(5) -0.0030(3) 0.0014(3) 0.0013(4)
Se10 0.0245(6) 0.0152(5) 0.0146(4) 0.0011(3) -0.0001(4) -0.0016(4)
Se11 0.0186(5) 0.0153(5) 0.0150(4) 0.0006(3) 0.0028(4) -0.0027(4)
Se12 0.0278(6) 0.0183(5) 0.0142(4) 0.0003(3) 0.0072(4) 0.0060(4)
Se13 0.0146(5) 0.0195(5) 0.0141(4) -0.0013(3) 0.0033(3) -0.0009(4)
Se14 0.0136(5) 0.0221(5) 0.0154(4) 0.0010(3) 0.0014(3) 0.0026(4)
Se15 0.0149(5) 0.0418(7) 0.0253(5) -0.0139(4) 0.0027(4) -0.0047(5)
Se16 0.0145(5) 0.0209(5) 0.0140(4) 0.0019(3) 0.0024(3) 0.0030(4)
Se17 0.0176(5) 0.0272(6) 0.0246(5) 0.0017(4) -0.0007(4) -0.0074(5)
Se18 0.0122(6) 0.0378(7) 0.0470(7) -0.0116(5) -0.0020(5) -0.0003(5)
Ni1 0.0320(8) 0.0153(6) 0.0152(6) 0.0025(4) 0.0084(5) 0.0025(6)
N1 0.042(6) 0.023(5) 0.017(4) 0.003(3) 0.015(4) -0.003(4)
N2 0.030(5) 0.018(4) 0.029(5) -0.001(3) 0.009(4) -0.002(4)
N3 0.048(7) 0.018(5) 0.027(5) 0.001(3) 0.012(4) -0.001(4)
N4 0.036(5) 0.015(4) 0.012(4) 0.001(3) 0.012(3) 0.002(4)
N5 0.029(5) 0.024(5) 0.014(4) -0.004(3) 0.001(3) -0.002(4)
N6 0.049(7) 0.019(5) 0.028(5) 0.005(3) 0.018(4) 0.003(5)
C1 0.065(9) 0.022(6) 0.016(5) 0.003(4) 0.013(5) 0.011(6)
C2 0.042(8) 0.017(5) 0.034(6) -0.005(4) -0.002(5) 0.001(5)
C3 0.041(7) 0.012(5) 0.041(6) 0.001(4) 0.014(5) 0.005(5)
C4 0.038(7) 0.022(6) 0.033(6) -0.005(4) 0.012(5) -0.007(5)
C5 0.040(7) 0.018(5) 0.023(5) 0.006(4) 0.004(5) 0.005(5)
C6 0.024(6) 0.026(6) 0.023(5) -0.001(4) 0.007(4) 0.010(5)
C7 0.043(7) 0.023(6) 0.024(5) 0.004(4) 0.012(5) -0.006(5)
C8 0.050(8) 0.019(5) 0.016(5) -0.004(4) 0.011(5) -0.003(5)
N7 0.108(9) 0.181(12) 0.109(9) -0.034(9) -0.023(8) 0.077(9)
N8 0.117(9) 0.190(11) 0.101(8) -0.035(8) -0.009(8) 0.083(8)
C9 0.117(10) 0.185(12) 0.108(9) -0.031(9) -0.029(9) 0.069(10)
C10 0.120(9) 0.184(12) 0.115(9) -0.035(9) -0.019(8) 0.064(9)
C11 0.110(9) 0.180(12) 0.102(9) -0.043(9) -0.023(8) 0.070(9)
C12 0.124(14) 0.175(16) 0.088(11) -0.034(12) -0.017(11) 0.085(13)
C13 0.112(12) 0.162(15) 0.093(11) -0.027(11) -0.044(10) 0.056(12)
C14 0.122(10) 0.184(12) 0.121(9) -0.042(9) -0.020(8) 0.068(9)
C15 0.128(10) 0.197(12) 0.130(10) -0.032(10) -0.011(9) 0.067(10)
C16 0.127(10) 0.207(13) 0.127(10) -0.031(10) -0.018(9) 0.064(10)
C17 0.065(14) 0.25(2) 0.113(16) -0.021(17) 0.002(12) 0.035(17)
N9 0.174(19) 0.25(2) 0.189(17) 0.076(16) 0.041(17) 0.032(17)
N10 0.177(17) 0.25(2) 0.188(15) 0.064(14) 0.053(14) 0.032(15)
N11 0.19(2) 0.25(3) 0.18(2) 0.08(2) 0.07(2) 0.03(2)
C18 0.173(17) 0.25(2) 0.186(15) 0.066(14) 0.051(14) 0.032(15)
C19 0.176(17) 0.25(2) 0.192(15) 0.065(14) 0.049(14) 0.032(15)
C20 0.177(17) 0.25(2) 0.189(15) 0.064(15) 0.046(15) 0.033(15)
C21 0.179(18) 0.25(2) 0.190(16) 0.065(16) 0.047(16) 0.033(16)
N12 0.177(17) 0.25(2) 0.187(15) 0.063(14) 0.049(15) 0.035(15)
N13 0.178(17) 0.25(2) 0.191(15) 0.064(14) 0.046(14) 0.035(15)
C22 0.179(17) 0.25(2) 0.190(16) 0.062(15) 0.048(15) 0.034(16)
C23 0.176(17) 0.25(2) 0.187(15) 0.066(15) 0.050(15) 0.035(15)
C24 0.178(17) 0.25(2) 0.189(15) 0.063(14) 0.048(14) 0.032(15)
C25 0.18(2) 0.26(2) 0.192(19) 0.058(19) 0.055(19) 0.037(19)
C26 0.171(18) 0.25(2) 0.181(17) 0.061(17) 0.059(17) 0.033(17)
C27 0.178(17) 0.25(2) 0.191(15) 0.068(14) 0.047(14) 0.034(15)
C28 0.175(17) 0.25(2) 0.189(15) 0.063(14) 0.046(14) 0.037(15)
C29 0.178(17) 0.25(2) 0.190(15) 0.065(14) 0.049(15) 0.031(15)
C30 0.176(19) 0.25(2) 0.195(17) 0.066(17) 0.051(17) 0.031(17)

loop_
_atom_type_symbol
_atom_type_description
_atom_type_scat_dispersion_real
_atom_type_scat_dispersion_imag
_atom_type_scat_source
C C 0.0033 0.0016 'International Tables Vol C Tables 4.2.6.8 and 6.1.1.4'
H H 0.0000 0.0000 'International Tables Vol C Tables 4.2.6.8 and 6.1.1.4'
N N 0.0061 0.0033 'International Tables Vol C Tables 4.2.6.8 and 6.1.1.4'
Ni Ni 0.3393 1.1124 'International Tables Vol C Tables 4.2.6.8 and 6.1.1.4'
Se Se -0.0929 2.2259 'International Tables Vol C Tables 4.2.6.8 and 6.1.1.4'
Sn Sn -0.6537 1.4246 'International Tables Vol C Tables 4.2.6.8 and 6.1.1.4'

loop_
_geom_angle_atom_site_label_1
_geom_angle_atom_site_label_2
_geom_angle_atom_site_label_3
_geom_angle
_geom_angle_site_symmetry_1
_geom_angle_site_symmetry_3
Se5 Sn1 Se2 129.18(4) . .
Se5 Sn1 Se3 113.08(4) . .
Se2 Sn1 Se3 117.75(4) . .
Se5 Sn1 Se4 87.96(3) . .
Se2 Sn1 Se4 84.56(4) . .
Se3 Sn1 Se4 98.56(4) . .
Se5 Sn1 Se1 95.07(3) . .
Se2 Sn1 Se1 87.58(4) . .
Se3 Sn1 Se1 87.34(3) . .
Se4 Sn1 Se1 171.74(4) . .
Se7 Sn2 Se2 124.11(5) 3_566 .
Se7 Sn2 Se6 121.98(5) 3_566 .
Se2 Sn2 Se6 113.37(5) . .
Se7 Sn2 Se7 92.02(4) 3_566 .
Se2 Sn2 Se7 92.62(4) . .
Se6 Sn2 Se7 92.71(4) . .
Se7 Sn2 Se1 88.56(4) 3_566 .
Se2 Sn2 Se1 85.81(4) . .
Se6 Sn2 Se1 88.25(4) . .
Se7 Sn2 Se1 178.39(4) . .
Se6 Sn3 Se8 112.10(4) . .
Se6 Sn3 Se3 119.34(4) . .
Se8 Sn3 Se3 128.53(4) . .
Se6 Sn3 Se1 91.99(4) . .
Se8 Sn3 Se1 91.37(3) . .
Se3 Sn3 Se1 88.58(3) . .
Se6 Sn3 Se9 87.01(4) . .
Se8 Sn3 Se9 89.76(4) . .
Se3 Sn3 Se9 91.20(4) . .
Se1 Sn3 Se9 178.71(4) . .
Se9 Sn4 Se10 109.99(4) . .
Se9 Sn4 Se12 120.64(4) . .
Se10 Sn4 Se12 102.75(4) . .
Se9 Sn4 Se11 113.24(4) . .
Se10 Sn4 Se11 93.53(4) . .
Se12 Sn4 Se11 112.52(4) . .
Se4 Sn5 Se13 108.88(4) 1_565 .
Se4 Sn5 Se8 129.53(4) 1_565 .
Se13 Sn5 Se8 115.57(4) . .
Se4 Sn5 Se5 91.03(4) 1_565 1_565
Se13 Sn5 Se5 109.73(4) . 1_565
Se8 Sn5 Se5 95.37(4) . 1_565
Se16 Sn6 Se15 116.51(4) . .
Se16 Sn6 Se12 119.69(4) . .
Se15 Sn6 Se12 123.13(4) . .
Se16 Sn6 Se13 95.61(4) . .
Se15 Sn6 Se13 85.33(4) . .
Se12 Sn6 Se13 97.12(4) . .
Se16 Sn6 Se14 87.47(3) . .
Se15 Sn6 Se14 88.37(4) . .
Se12 Sn6 Se14 86.07(4) . .
Se13 Sn6 Se14 173.69(4) . .
Se18 Sn7 Se15 121.98(5) . .
Se18 Sn7 Se17 121.16(5) . .
Se15 Sn7 Se17 116.81(5) . .
Se18 Sn7 Se18 91.40(5) . 3_676
Se15 Sn7 Se18 90.61(4) . 3_676
Se17 Sn7 Se18 90.20(4) . 3_676
Se18 Sn7 Se14 93.34(4) . .
Se15 Sn7 Se14 87.28(4) . .
Se17 Sn7 Se14 86.96(4) . .
Se18 Sn7 Se14 175.24(4) 3_676 .
Se17 Sn8 Se16 114.16(4) . .
Se17 Sn8 Se11 125.48(4) . 4_575
Se16 Sn8 Se11 120.35(4) . 4_575
Se17 Sn8 Se10 89.93(4) . 4_575
Se16 Sn8 Se10 92.77(4) . 4_575
Se11 Sn8 Se10 88.85(3) 4_575 4_575
Se17 Sn8 Se14 89.45(4) . .
Se16 Sn8 Se14 88.35(3) . .
Se11 Sn8 Se14 90.74(3) 4_575 .
Se10 Sn8 Se14 178.87(4) 4_575 .
Sn3 Se1 Sn1 85.28(3) . .
Sn3 Se1 Sn2 83.73(3) . .
Sn1 Se1 Sn2 86.14(3) . .
Sn2 Se2 Sn1 96.30(4) . .
Sn3 Se3 Sn1 91.76(4) . .
Sn5 Se4 Sn1 88.21(3) 1_545 .
Sn1 Se5 Sn5 88.58(3) . 1_545
Sn3 Se6 Sn2 92.67(4) . .
Sn2 Se7 Sn2 87.98(4) 3_566 .
Sn5 Se8 Sn3 100.28(4) . .
Sn4 Se9 Sn3 103.67(4) . .
Sn4 Se10 Sn8 86.44(3) . 4_576
Sn4 Se11 Sn8 88.09(4) . 4_576
Sn4 Se12 Sn6 103.37(4) . .
Sn5 Se13 Sn6 106.58(4) . .
Sn8 Se14 Sn6 85.81(3) . .
Sn8 Se14 Sn7 85.09(3) . .
Sn6 Se14 Sn7 84.29(3) . .
Sn6 Se15 Sn7 94.99(4) . .
Sn6 Se16 Sn8 94.11(4) . .
Sn8 Se17 Sn7 94.38(4) . .
Sn7 Se18 Sn7 88.60(4) . 3_676
N2 Ni1 N5 174.7(3) . .
N2 Ni1 N6 98.6(4) . .
N5 Ni1 N6 80.7(4) . .
N2 Ni1 N3 80.6(4) . .
N5 Ni1 N3 94.3(4) . .
N6 Ni1 N3 96.2(3) . .
N2 Ni1 N1 81.8(3) . .
N5 Ni1 N1 103.4(4) . .
N6 Ni1 N1 90.4(3) . .
N3 Ni1 N1 161.9(4) . .
N2 Ni1 N4 99.1(3) . .
N5 Ni1 N4 82.2(3) . .
N6 Ni1 N4 161.8(4) . .
N3 Ni1 N4 91.2(3) . .
N1 Ni1 N4 87.6(3) . .
C1 N1 Ni1 108.2(6) . .
C1 N1 H1C 110.1 . .
Ni1 N1 H1C 110.1 . .
C1 N1 H1D 110.1 . .
Ni1 N1 H1D 110.1 . .
H1C N1 H1D 108.4 . .
C2 N2 C3 115.6(9) . .
C2 N2 Ni1 109.2(7) . .
C3 N2 Ni1 106.7(7) . .
C2 N2 H2C 108.4 . .
C3 N2 H2C 108.4 . .
Ni1 N2 H2C 108.4 . .
C4 N3 Ni1 110.8(6) . .
C4 N3 H3C 109.5 . .
Ni1 N3 H3C 109.5 . .
C4 N3 H3D 109.5 . .
Ni1 N3 H3D 109.5 . .
H3C N3 H3D 108.1 . .
C5 N4 Ni1 106.3(6) . .
C5 N4 H4C 110.5 . .
Ni1 N4 H4C 110.5 . .
C5 N4 H4D 110.5 . .
Ni1 N4 H4D 110.5 . .
H4C N4 H4D 108.7 . .
C6 N5 C7 116.3(9) . .
C6 N5 Ni1 108.2(6) . .
C7 N5 Ni1 108.8(7) . .
C6 N5 H5C 107.7 . .
C7 N5 H5C 107.7 . .
Ni1 N5 H5C 107.7 . .
C8 N6 Ni1 110.5(6) . .
C8 N6 H6C 109.6 . .
Ni1 N6 H6C 109.6 . .
C8 N6 H6D 109.6 . .
Ni1 N6 H6D 109.6 . .
H6C N6 H6D 108.1 . .
N1 C1 C2 109.9(8) . .
N1 C1 H1A 109.7 . .
C2 C1 H1A 109.7 . .
N1 C1 H1B 109.7 . .
C2 C1 H1B 109.7 . .
H1A C1 H1B 108.2 . .
N2 C2 C1 107.9(9) . .
N2 C2 H2A 110.1 . .
C1 C2 H2A 110.1 . .
N2 C2 H2B 110.1 . .
C1 C2 H2B 110.1 . .
H2A C2 H2B 108.4 . .
N2 C3 C4 108.7(10) . .
N2 C3 H3A 110.0 . .
C4 C3 H3A 110.0 . .
N2 C3 H3B 110.0 . .
C4 C3 H3B 110.0 . .
H3A C3 H3B 108.3 . .
N3 C4 C3 110.1(9) . .
N3 C4 H4A 109.6 . .
C3 C4 H4A 109.6 . .
N3 C4 H4B 109.6 . .
C3 C4 H4B 109.6 . .
H4A C4 H4B 108.2 . .
N4 C5 C6 110.4(8) . .
N4 C5 H5A 109.6 . .
C6 C5 H5A 109.6 . .
N4 C5 H5B 109.6 . .
C6 C5 H5B 109.6 . .
H5A C5 H5B 108.1 . .
N5 C6 C5 107.7(8) . .
N5 C6 H6A 110.2 . .
C5 C6 H6A 110.2 . .
N5 C6 H6B 110.2 . .
C5 C6 H6B 110.2 . .
H6A C6 H6B 108.5 . .
N5 C7 C8 106.7(9) . .
N5 C7 H7A 110.4 . .
C8 C7 H7A 110.4 . .
N5 C7 H7B 110.4 . .
C8 C7 H7B 110.4 . .
H7A C7 H7B 108.6 . .
N6 C8 C7 110.2(9) . .
N6 C8 H8A 109.6 . .
C7 C8 H8A 109.6 . .
N6 C8 H8B 109.6 . .
C7 C8 H8B 109.6 . .
H8A C8 H8B 108.1 . .
C11 N7 C9 110.4(17) . .
C11 N7 C12 131(2) . .
C9 N7 C12 117(2) . .
C11 N8 C10 110.6(17) . .
C11 N8 C14 126(2) . .
C10 N8 C14 122(2) . .
N7 C9 C10 106.1(12) . .
N7 C9 H9A 126.9 . .
C10 C9 H9A 126.9 . .
C9 C10 N8 106.2(13) . .
C9 C10 H10A 126.9 . .
N8 C10 H10A 126.9 . .
N8 C11 N7 105.8(19) . .
N8 C11 C13 125(2) . .
N7 C11 C13 129(2) . .
N7 C12 H12A 109.5 . .
N7 C12 H12B 109.5 . .
H12A C12 H12B 109.5 . .
N7 C12 H12C 109.5 . .
H12A C12 H12C 109.5 . .
H12B C12 H12C 109.5 . .
C11 C13 H13A 109.5 . .
C11 C13 H13B 109.5 . .
H13A C13 H13B 109.5 . .
C11 C13 H13C 109.5 . .
H13A C13 H13C 109.5 . .
H13B C13 H13C 109.5 . .
N8 C14 C15 104.8(13) . .
N8 C14 H14A 110.8 . .
C15 C14 H14A 110.8 . .
N8 C14 H14B 110.8 . .
C15 C14 H14B 110.8 . .
H14A C14 H14B 108.9 . .
C16 C15 C14 117.4(17) . .
C16 C15 H15A 108.0 . .
C14 C15 H15A 108.0 . .
C16 C15 H15B 108.0 . .
C14 C15 H15B 108.0 . .
H15A C15 H15B 107.2 . .
C17 C16 C15 124(2) . .
C17 C16 H16A 106.4 . .
C15 C16 H16A 106.4 . .
C17 C16 H16B 106.4 . .
C15 C16 H16B 106.4 . .
H16A C16 H16B 106.5 . .
C16 C17 H17A 109.5 . .
C16 C17 H17B 109.5 . .
H17A C17 H17B 109.5 . .
C16 C17 H17C 109.5 . .
H17A C17 H17C 109.5 . .
H17B C17 H17C 109.5 . .
C18 N9 H9B 120.0 . .
C18 N9 H9C 120.0 . .
H9B N9 H9C 120.0 . .
C19 N10 C20 140(7) . .
C19 N10 H10B 102.1 . .
C20 N10 H10B 102.0 . .
C19 N10 H10C 102.0 . .
C20 N10 H10C 102.0 . .
H10B N10 H10C 104.8 . .
C21 N11 H11A 120.0 . .
C21 N11 H11B 120.0 . .
H11A N11 H11B 120.0 . .
N9 C18 C19 100.4(19) . .
N9 C18 H18A 111.7 . .
C19 C18 H18A 111.7 . .
N9 C18 H18B 111.7 . .
C19 C18 H18B 111.7 . .
H18A C18 H18B 109.5 . .
N10 C19 C18 99.7(19) . .
N10 C19 H19A 111.8 . .
C18 C19 H19A 111.8 . .
N10 C19 H19B 111.8 . .
C18 C19 H19B 111.8 . .
H19A C19 H19B 109.6 . .
N10 C20 C21 102(2) . .
N10 C20 H20A 111.4 . .
C21 C20 H20A 111.4 . .
N10 C20 H20B 111.4 . .
C21 C20 H20B 111.4 . .
H20A C20 H20B 109.3 . .
N11 C21 C20 104(2) . .
N11 C21 H21A 111.0 . .
C20 C21 H21A 111.0 . .
N11 C21 H21B 111.0 . .
C20 C21 H21B 111.0 . .
H21A C21 H21B 109.0 . .
C24 N12 C22 106.5(14) . .
C24 N12 C25 112(2) . .
C22 N12 C25 141(2) . .
C24 N13 C23 107.2(12) . .
C24 N13 C27 145(2) . .
C23 N13 C27 108.2(17) . .
C23 C22 N12 109.3(13) . .
C23 C22 H22A 125.3 . .
N12 C22 H22A 125.3 . .
C22 C23 N13 106.8(14) . .
C22 C23 H23A 126.6 . .
N13 C23 H23A 126.6 . .
N12 C24 N13 109.9(13) . .
N12 C24 C26 125.2(16) . .
N13 C24 C26 124.0(15) . .
N12 C25 H25A 109.5 . .
N12 C25 H25B 109.5 . .
H25A C25 H25B 109.5 . .
N12 C25 H25C 109.5 . .
H25A C25 H25C 109.5 . .
H25B C25 H25C 109.5 . .
C24 C26 H26A 109.5 . .
C24 C26 H26B 109.5 . .
H26A C26 H26B 109.5 . .
C24 C26 H26C 109.5 . .
H26A C26 H26C 109.5 . .
H26B C26 H26C 109.5 . .
N13 C27 C28 104.7(16) . .
N13 C27 H27A 110.8 . .
C28 C27 H27A 110.8 . .
N13 C27 H27B 110.8 . .
C28 C27 H27B 110.8 . .
H27A C27 H27B 108.9 . .
C29 C28 C27 101.3(16) . .
C29 C28 H28A 111.5 . .
C27 C28 H28A 111.5 . .
C29 C28 H28B 111.5 . .
C27 C28 H28B 111.5 . .
H28A C28 H28B 109.3 . .
C28 C29 C30 102.0(17) . .
C28 C29 H29A 111.4 . .
C30 C29 H29A 111.4 . .
C28 C29 H29B 111.4 . .
C30 C29 H29B 111.4 . .
H29A C29 H29B 109.2 . .
C29 C30 H30A 109.5 . .
C29 C30 H30B 109.5 . .
H30A C30 H30B 109.5 . .
C29 C30 H30C 109.5 . .
H30A C30 H30C 109.5 . .
H30B C30 H30C 109.5 . .

loop_
_geom_bond_atom_site_label_1
_geom_bond_atom_site_label_2
_geom_bond_distance
_geom_bond_site_symmetry_2
Sn1 Se5 2.5647(11) .
Sn1 Se2 2.5652(12) .
Sn1 Se3 2.5694(11) .
Sn1 Se4 2.7060(11) .
Sn1 Se1 2.7441(11) .
Sn2 Se7 2.5173(12) 3_566
Sn2 Se2 2.5531(13) .
Sn2 Se6 2.5645(13) .
Sn2 Se7 2.6580(13) .
Sn2 Se1 2.8382(12) .
Sn3 Se6 2.5411(12) .
Sn3 Se8 2.5606(11) .
Sn3 Se3 2.5620(12) .
Sn3 Se1 2.6936(11) .
Sn3 Se9 2.7258(11) .
Sn4 Se9 2.5101(12) .
Sn4 Se10 2.5213(11) .
Sn4 Se12 2.5297(11) .
Sn4 Se11 2.5486(11) .
Sn5 Se4 2.5016(11) 1_565
Sn5 Se13 2.5179(12) .
Sn5 Se8 2.5491(11) .
Sn5 Se5 2.6293(11) 1_565
Sn6 Se16 2.5441(11) .
Sn6 Se15 2.5463(13) .
Sn6 Se12 2.5636(12) .
Sn6 Se13 2.6611(11) .
Sn6 Se14 2.7772(11) .
Sn7 Se18 2.5056(14) .
Sn7 Se15 2.5512(12) .
Sn7 Se17 2.5579(12) .
Sn7 Se18 2.6861(15) 3_676
Sn7 Se14 2.8229(13) .
Sn8 Se17 2.5489(12) .
Sn8 Se16 2.5657(11) .
Sn8 Se11 2.5866(11) 4_575
Sn8 Se10 2.6890(11) 4_575
Sn8 Se14 2.7169(11) .
Se4 Sn5 2.5016(11) 1_545
Se5 Sn5 2.6293(11) 1_545
Se7 Sn2 2.5173(12) 3_566
Se10 Sn8 2.6890(11) 4_576
Se11 Sn8 2.5866(11) 4_576
Se18 Sn7 2.6861(14) 3_676
Ni1 N2 2.084(9) .
Ni1 N5 2.087(9) .
Ni1 N6 2.136(9) .
Ni1 N3 2.142(9) .
Ni1 N1 2.143(8) .
Ni1 N4 2.174(8) .
N1 C1 1.476(15) .
N1 H1C 0.9100 .
N1 H1D 0.9100 .
N2 C2 1.466(13) .
N2 C3 1.478(14) .
N2 H2C 1.0000 .
N3 C4 1.472(15) .
N3 H3C 0.9100 .
N3 H3D 0.9100 .
N4 C5 1.469(13) .
N4 H4C 0.9100 .
N4 H4D 0.9100 .
N5 C6 1.469(13) .
N5 C7 1.471(14) .
N5 H5C 1.0000 .
N6 C8 1.462(15) .
N6 H6C 0.9100 .
N6 H6D 0.9100 .
C1 C2 1.516(17) .
C1 H1A 0.9900 .
C1 H1B 0.9900 .
C2 H2A 0.9900 .
C2 H2B 0.9900 .
C3 C4 1.507(15) .
C3 H3A 0.9900 .
C3 H3B 0.9900 .
C4 H4A 0.9900 .
C4 H4B 0.9900 .
C5 C6 1.515(16) .
C5 H5A 0.9900 .
C5 H5B 0.9900 .
C6 H6A 0.9900 .
C6 H6B 0.9900 .
C7 C8 1.533(15) .
C7 H7A 0.9900 .
C7 H7B 0.9900 .
C8 H8A 0.9900 .
C8 H8B 0.9900 .
N7 C11 1.360(17) .
N7 C9 1.372(18) .
N7 C12 1.422(16) .
N8 C11 1.337(17) .
N8 C10 1.378(17) .
N8 C14 1.414(16) .
C9 C10 1.376(17) .
C9 H9A 0.9500 .
C10 H10A 0.9500 .
C11 C13 1.505(18) .
C12 H12A 0.9800 .
C12 H12B 0.9800 .
C12 H12C 0.9800 .
C13 H13A 0.9800 .
C13 H13B 0.9800 .
C13 H13C 0.9800 .
C14 C15 1.565(17) .
C14 H14A 0.9900 .
C14 H14B 0.9900 .
C15 C16 1.559(17) .
C15 H15A 0.9900 .
C15 H15B 0.9900 .
C16 C17 1.454(16) .
C16 H16A 0.9900 .
C16 H16B 0.9900 .
C17 H17A 0.9800 .
C17 H17B 0.9800 .
C17 H17C 0.9800 .
N9 C18 1.41(2) .
N9 H9B 0.8800 .
N9 H9C 0.8800 .
N10 C19 1.44(2) .
N10 C20 1.45(2) .
N10 H10B 0.9100 .
N10 H10C 0.9100 .
N11 C21 1.43(2) .
N11 H11A 0.8800 .
N11 H11B 0.8800 .
C18 C19 1.58(2) .
C18 H18A 0.9900 .
C18 H18B 0.9900 .
C19 H19A 0.9900 .
C19 H19B 0.9900 .
C20 C21 1.54(2) .
C20 H20A 0.9900 .
C20 H20B 0.9900 .
C21 H21A 0.9900 .
C21 H21B 0.9900 .
N12 C24 1.376(17) .
N12 C22 1.421(19) .
N12 C25 1.452(19) .
N13 C24 1.387(17) .
N13 C23 1.431(17) .
N13 C27 1.467(19) .
C22 C23 1.377(19) .
C22 H22A 0.9500 .
C23 H23A 0.9500 .
C24 C26 1.53(2) .
C25 H25A 0.9800 .
C25 H25B 0.9800 .
C25 H25C 0.9800 .
C26 H26A 0.9800 .
C26 H26B 0.9800 .
C26 H26C 0.9800 .
C27 C28 1.556(19) .
C27 H27A 0.9900 .
C27 H27B 0.9900 .
C28 C29 1.53(2) .
C28 H28A 0.9900 .
C28 H28B 0.9900 .
C29 C30 1.55(2) .
C29 H29A 0.9900 .
C29 H29B 0.9900 .
C30 H30A 0.9800 .
C30 H30B 0.9800 .
C30 H30C 0.9800 .

loop_
_geom_hbond_atom_site_label_D
_geom_hbond_atom_site_label_H
_geom_hbond_atom_site_label_A
_geom_hbond_distance_DH
_geom_hbond_distance_HA
_geom_hbond_distance_DA
_geom_hbond_angle_DHA
_geom_hbond_site_symmetry_A
N1 H1D Se5 0.91 2.77 3.644(9) 162.4 .
N2 H2C Se17 1.00 3.14 3.860(9) 130.3 1_545
N3 H3C Se10 0.91 3.15 3.717(9) 122.8 4_565
N3 H3D Se11 0.91 2.89 3.630(9) 139.4 4_575
N3 H3D Se13 0.91 3.02 3.606(8) 124.1 4_575
N4 H4C Se12 0.91 2.99 3.823(8) 153.7 .
N4 H4D Se11 0.91 2.87 3.647(8) 144.6 4_575
N5 H5C Se4 1.00 2.65 3.492(8) 141.9 4_565
N6 H6C Se10 0.91 2.59 3.499(9) 172.6 4_565
N6 H6D Se5 0.91 2.85 3.591(9) 139.8 .
N6 H6D Se16 0.91 2.77 3.362(9) 123.9 1_545
C2 H2A Se12 0.99 2.91 3.754(11) 143.5 .
C3 H3A Se17 0.99 3.13 3.765(11) 122.9 1_545
C4 H4A Se11 0.99 3.12 3.698(11) 118.6 4_575
C4 H4B Se10 0.99 2.77 3.604(11) 142.6 4_565
C5 H5A Se9 0.99 2.77 3.572(10) 137.9 4_575
C5 H5B Se8 0.99 3.09 3.679(11) 119.2 .
C5 H5B Se16 0.99 2.90 3.702(11) 138.2 .
C6 H6A Se1 0.99 3.12 3.983(10) 147.0 .
C6 H6A Se8 0.99 2.89 3.606(10) 130.1 .
C7 H7B Se1 0.99 2.93 3.820(11) 149.5 .
C7 H7B Se5 0.99 3.16 3.866(10) 129.5 .
C8 H8B Se3 0.99 2.77 3.723(9) 161.9 4_565
C9 H9A Se6 0.95 3.10 3.83(2) 135.2 4_565
C12 H12B Se5 0.98 3.12 3.894(18) 136.9 .
C14 H14A Se7 0.99 3.10 3.96(3) 146.5 3_566
C14 H14B Se2 0.99 3.06 3.98(2) 154.9 .
C15 H15B Se6 0.99 3.12 4.11(3) 174.9 3_566
N11 H11A Se15 0.88 3.15 3.83(6) 135.0 4_575
C20 H20B Se15 0.99 2.58 3.56(8) 175.0 4_575
C21 H21B Se17 0.99 3.06 3.57(4) 113.8 1_545
C23 H23A Se12 0.95 3.10 3.93(4) 147.2 3_666
C26 H26B Se14 0.98 2.78 3.72(6) 159.5 .
C27 H27B Se12 0.99 2.72 3.68(5) 163.9 3_666
C28 H28B Se15 0.99 2.96 3.91(4) 159.5 3_666
